data_4003933
loop_
_publ_author_name
'Su, Yuan'
'Bhunia, Surojit'
'Xu, Shuyuan'
'Chen, An'
'Reddy, C. Malla'
'Cai, Ting'

_publ_section_title
;
 Structure--Thermomechanical Property Correlation in Polymorphic Molecular
 Crystals Probed by the Nanoindentation Technique
;
_journal_name_full 'Chemistry of Materials'
_journal_paper_doi 10.1021/acs.chemmater.1c00584
_journal_year 2021
_chemical_formula_moiety 'C30 H35 N2 O3, C2 H3 O2'
_chemical_formula_sum 'C32 H38 N2 O5'
_chemical_formula_weight 530.64
_space_group_crystal_system monoclinic
_space_group_IT_number 14
_space_group_name_Hall '-P 2ybc'
_space_group_name_H-M_alt 'P 1 21/c 1'
_atom_sites_solution_hydrogens geom
_atom_sites_solution_primary dual
_audit_creation_date 2021-04-11
_audit_creation_method
;
Olex2 1.2
(compiled 2018.05.29 svn.r3508 for OlexSys, GUI svn.r5506)
;
_cell_angle_alpha 90
_cell_angle_beta 108.8680(10)
_cell_angle_gamma 90
_cell_formula_units_Z 4
_cell_length_a 13.2342(4)
_cell_length_b 18.7535(5)
_cell_length_c 12.1948(3)
_cell_measurement_reflns_used 6894
_cell_measurement_temperature 269
_cell_measurement_theta_max 25.16
_cell_measurement_theta_min 2.80
_cell_volume 2863.97(14)
_computing_cell_refinement 'SAINT V8.38A (?, 2016)'
_computing_data_reduction 'SAINT V8.38A (?, 2016)'
_computing_molecular_graphics 'Olex2 (Dolomanov et al., 2009)'
_computing_publication_material 'Olex2 (Dolomanov et al., 2009)'
_computing_structure_refinement 'ShelXL (Sheldrick, 2015)'
_computing_structure_solution 'ShelXT (Sheldrick, 2015)'
_diffrn_ambient_temperature 269.0
_diffrn_measured_fraction_theta_full 0.988
_diffrn_measured_fraction_theta_max 0.985
_diffrn_measurement_device_type 'Bruker D8 VENTURE'
_diffrn_measurement_method '\f and \w scans'
_diffrn_radiation_type MoK\a
_diffrn_radiation_wavelength 0.71073
_diffrn_reflns_av_R_equivalents 0.0365
_diffrn_reflns_av_unetI/netI 0.0344
_diffrn_reflns_Laue_measured_fraction_full 0.988
_diffrn_reflns_Laue_measured_fraction_max 0.985
_diffrn_reflns_limit_h_max 16
_diffrn_reflns_limit_h_min -14
_diffrn_reflns_limit_k_max 23
_diffrn_reflns_limit_k_min -23
_diffrn_reflns_limit_l_max 13
_diffrn_reflns_limit_l_min -15
_diffrn_reflns_number 21501
_diffrn_reflns_point_group_measured_fraction_full 0.988
_diffrn_reflns_point_group_measured_fraction_max 0.985
_diffrn_reflns_theta_full 25.242
_diffrn_reflns_theta_max 26.407
_diffrn_reflns_theta_min 2.254
_diffrn_standards_number 0
_exptl_absorpt_coefficient_mu 0.083
_exptl_absorpt_correction_T_max 0.0932
_exptl_absorpt_correction_T_min 0.0666
_exptl_absorpt_correction_type multi-scan
_exptl_absorpt_process_details
'SADABS-2016/2 (Bruker,2016/2) was used for absorption correction. wR2(int) was 0.0967 before and 0.0478 after correction. The Ratio of minimum to maximum transmission is 0.7146. The \l/2 correction factor is Not present.'
_exptl_crystal_colour colourless
_exptl_crystal_colour_primary colourless
_exptl_crystal_density_diffrn 1.231
_exptl_crystal_description block
_exptl_crystal_F_000 1136
_exptl_crystal_size_max 0.28
_exptl_crystal_size_mid 0.15
_exptl_crystal_size_min 0.12
_refine_diff_density_max 0.784
_refine_diff_density_min -0.400
_refine_diff_density_rms 0.040
_refine_ls_extinction_method none
_refine_ls_goodness_of_fit_ref 1.037
_refine_ls_hydrogen_treatment constr
_refine_ls_matrix_type full
_refine_ls_number_parameters 356
_refine_ls_number_reflns 5798
_refine_ls_number_restraints 351
_refine_ls_restrained_S_all 1.019
_refine_ls_R_factor_all 0.1003
_refine_ls_R_factor_gt 0.0672
_refine_ls_shift/su_max 0.001
_refine_ls_shift/su_mean 0.000
_refine_ls_structure_factor_coef Fsqd
_refine_ls_weighting_details 'w=1/[\s^2^(Fo^2^)+(0.1097P)^2^+0.8542P] where P=(Fo^2^+2Fc^2^)/3'
_refine_ls_weighting_scheme calc
_refine_ls_wR_factor_gt 0.1856
_refine_ls_wR_factor_ref 0.2166
_reflns_Friedel_coverage 0.000
_reflns_number_gt 3834
_reflns_number_total 5798
_reflns_threshold_expression 'I > 2\s(I)'
_cod_data_source_file cm1c00584_si_002.cif
_cod_data_source_block 269
_cod_database_code 4003933
_shelx_shelxl_version_number 2018/3
_shelx_space_group_comment
;
The symmetry employed for this shelxl refinement is uniquely defined
by the following loop, which should always be used as a source of
symmetry information in preference to the above space-group names.
They are only intended as comments.
;
_shelx_estimated_absorpt_t_max 0.990
_shelx_estimated_absorpt_t_min 0.977
_olex2_refinement_description
;
1. Fixed Uiso
 At 1.2 times of:
  All C(H) groups, All C(H,H) groups, All N(H) groups
 At 1.5 times of:
  All C(H,H,H) groups, All O(H) groups
2. Rigid bond restraints
 C1, C2
 with sigma for 1-2 distances of 0.02 and sigma for 1-3 distances of 0.02
 C2, C3
 with sigma for 1-2 distances of 0.02 and sigma for 1-3 distances of 0.02
 All non-hydrogen atoms
 with sigma for 1-2 distances of 0.01 and sigma for 1-3 distances of 0.01
 C27, C28
 with sigma for 1-2 distances of 0.005 and sigma for 1-3 distances of 0.005
 C29, C28
 with sigma for 1-2 distances of 0.005 and sigma for 1-3 distances of 0.005
3. Uiso/Uaniso restraints and constraints
C2 \\sim C3: within 2A with sigma of 0.02 and sigma for terminal atoms of 0.04
All non-hydrogen atoms have similar U: within 2A with sigma of 0.04 and sigma
for terminal atoms of 0.08
C29 \\sim C28: within 2A with sigma of 0.005 and sigma for terminal atoms of
0.01
C28 \\sim C27: within 2A with sigma of 0.005 and sigma for terminal atoms of
0.01
4.a Ternary CH refined with riding coordinates:
 N1(H1)
4.b Secondary CH2 refined with riding coordinates:
 C18(H18A,H18B), C25(H25A,H25B), C32(H32A,H32B), C31(H31A,H31B), C30(H30A,
 H30B), C26(H26A,H26B), C27(H27A,H27B), C29(H29A,H29B), C28(H28A,H28B)
4.c Aromatic/amide H refined with riding coordinates:
 C7(H7), C20(H20), C13(H13), C8(H8), C21(H21), C4(H4A), C16(H16), C15(H15),
 C24(H24), C5(H5), C23(H23)
4.d Idealised Me refined as rotating group:
 C11(H11A,H11B,H11C), C1(H1A,H1B,H1C)
4.e Idealised tetrahedral OH refined as rotating group:
 O3(H3), O4(H4)
;
_olex2_submission_special_instructions 'No special instructions were received'

loop_
_space_group_symop_operation_xyz
'x, y, z'
'-x, y+1/2, -z+1/2'
'-x, -y, -z'
'x, -y-1/2, z-1/2'

loop_
_atom_site_label
_atom_site_type_symbol
_atom_site_fract_x
_atom_site_fract_y
_atom_site_fract_z
_atom_site_U_iso_or_equiv
_atom_site_adp_type
_atom_site_occupancy
_atom_site_site_symmetry_order
_atom_site_calc_flag
_atom_site_refinement_flags_posn
_atom_site_refinement_flags_adp
_atom_site_refinement_flags_occupancy
_atom_site_disorder_assembly
_atom_site_disorder_group
O3 O 0.45387(16) 0.71960(12) 0.81216(17) 0.0829(6) Uani 1 1 d . U . . .
H3 H 0.402296 0.738228 0.764123 0.124 Uiso 1 1 calc GR . . . .
O2 O 0.29418(15) 0.78786(12) 0.67025(18) 0.0837(6) Uani 1 1 d . U . . .
O5 O 0.43231(15) 0.55198(12) 0.06532(16) 0.0813(6) Uani 1 1 d . U . . .
N2 N 0.79726(15) 0.61911(10) 0.55239(16) 0.0561(5) Uani 1 1 d . U . . .
O4 O 1.18082(17) 0.69915(13) 0.50446(19) 0.0869(6) Uani 1 1 d . U . . .
H4 H 1.207870 0.730692 0.551336 0.130 Uiso 1 1 calc GR . . . .
N1 N 0.22339(17) 0.57997(15) -0.0883(2) 0.0782(7) Uani 1 1 d . U . . .
H1 H 0.232548 0.593583 -0.008032 0.094 Uiso 1 1 calc R . . . .
O1 O 0.21993(19) 0.89388(14) 0.62602(19) 0.1017(8) Uani 1 1 d . U . . .
C12 C 0.93406(19) 0.69630(12) 0.58067(19) 0.0541(6) Uani 1 1 d . U . . .
C17 C 0.89112(19) 0.63145(12) 0.52849(19) 0.0530(5) Uani 1 1 d . U . . .
C9 C 0.78189(19) 0.67478(12) 0.6204(2) 0.0557(6) Uani 1 1 d . U . . .
C7 C 0.5858(2) 0.68417(13) 0.5966(2) 0.0610(6) Uani 1 1 d . U . . .
H7 H 0.568764 0.679533 0.516758 0.073 Uiso 1 1 calc R . . . .
C20 C 0.6508(2) 0.61180(13) 0.3213(2) 0.0601(6) Uani 1 1 d . U . . .
H20 H 0.698118 0.649675 0.345465 0.072 Uiso 1 1 calc R . . . .
C6 C 0.69191(19) 0.67849(13) 0.6668(2) 0.0581(6) Uani 1 1 d . U . . .
C10 C 0.8639(2) 0.72284(13) 0.6392(2) 0.0589(6) Uani 1 1 d . U . . .
C13 C 1.0316(2) 0.72094(14) 0.5728(2) 0.0598(6) Uani 1 1 d . U . . .
H13 H 1.059781 0.764350 0.605478 0.072 Uiso 1 1 calc R . . . .
C19 C 0.65439(19) 0.55668(12) 0.3969(2) 0.0547(6) Uani 1 1 d . U . . .
C8 C 0.5060(2) 0.69651(14) 0.6433(2) 0.0642(6) Uani 1 1 d . U . . .
H8 H 0.435647 0.700122 0.594714 0.077 Uiso 1 1 calc R . . . .
C21 C 0.5780(2) 0.61233(14) 0.2095(2) 0.0634(6) Uani 1 1 d . U . . .
H21 H 0.577167 0.649981 0.159530 0.076 Uiso 1 1 calc R . . . .
C4 C 0.6333(2) 0.69467(14) 0.8332(2) 0.0677(7) Uani 1 1 d . U . . .
H4A H 0.649515 0.697114 0.913196 0.081 Uiso 1 1 calc R . . . .
C16 C 0.9447(2) 0.59041(14) 0.4695(2) 0.0630(6) Uani 1 1 d . U . . .
H16 H 0.916154 0.547672 0.434277 0.076 Uiso 1 1 calc R . . . .
C3 C 0.5289(2) 0.70364(13) 0.7620(2) 0.0631(6) Uani 1 1 d . U . . .
C14 C 1.0848(2) 0.67964(15) 0.5156(2) 0.0631(6) Uani 1 1 d . U . . .
C15 C 1.0406(2) 0.61488(14) 0.4650(2) 0.0661(7) Uani 1 1 d . U . . .
H15 H 1.077712 0.587626 0.426972 0.079 Uiso 1 1 calc R . . . .
C24 C 0.5823(2) 0.50091(14) 0.3581(2) 0.0727(7) Uani 1 1 d . U . . .
H24 H 0.583129 0.463101 0.407762 0.087 Uiso 1 1 calc R . . . .
C18 C 0.7319(2) 0.55533(13) 0.5190(2) 0.0608(6) Uani 1 1 d . U . . .
H18A H 0.691862 0.548863 0.572380 0.073 Uiso 1 1 calc R . . . .
H18B H 0.778592 0.514438 0.527041 0.073 Uiso 1 1 calc R . . . .
C5 C 0.7131(2) 0.68220(14) 0.7864(2) 0.0646(6) Uani 1 1 d . U . . .
H5 H 0.782803 0.676087 0.835465 0.077 Uiso 1 1 calc R . . . .
C22 C 0.5075(2) 0.55671(15) 0.1736(2) 0.0637(6) Uani 1 1 d . U . . .
C2 C 0.2719(2) 0.84957(18) 0.6970(2) 0.0717(7) Uani 1 1 d . U . . .
C23 C 0.5096(2) 0.50053(15) 0.2478(3) 0.0772(8) Uani 1 1 d . U . . .
H23 H 0.462232 0.462684 0.223288 0.093 Uiso 1 1 calc R . . . .
C11 C 0.8786(3) 0.78986(15) 0.7088(3) 0.0853(9) Uani 1 1 d . U . . .
H11A H 0.912534 0.778951 0.789224 0.128 Uiso 1 1 calc GR . . . .
H11B H 0.810224 0.811287 0.698414 0.128 Uiso 1 1 calc GR . . . .
H11C H 0.922401 0.822429 0.683360 0.128 Uiso 1 1 calc GR . . . .
C25 C 0.4160(2) 0.6145(2) -0.0049(3) 0.0880(10) Uani 1 1 d . U . . .
H25A H 0.479406 0.624641 -0.025519 0.106 Uiso 1 1 calc R . . . .
H25B H 0.402090 0.654995 0.037623 0.106 Uiso 1 1 calc R . . . .
C32 C 0.1287(2) 0.62098(19) -0.1647(3) 0.0940(10) Uani 1 1 d . U . . .
H32A H 0.143323 0.671602 -0.153295 0.113 Uiso 1 1 calc R . . . .
H32B H 0.119717 0.610112 -0.245058 0.113 Uiso 1 1 calc R . . . .
C31 C 0.0258(3) 0.60469(19) -0.1418(3) 0.0920(10) Uani 1 1 d . U . . .
H31A H 0.041046 0.599787 -0.058779 0.110 Uiso 1 1 calc R . . . .
H31B H -0.021927 0.645066 -0.167057 0.110 Uiso 1 1 calc R . . . .
C30 C -0.0315(3) 0.5385(2) -0.2000(3) 0.1054(12) Uani 1 1 d . U . . .
H30A H -0.101850 0.538265 -0.191368 0.127 Uiso 1 1 calc R . . . .
H30B H -0.041599 0.542267 -0.282150 0.127 Uiso 1 1 calc R . . . .
C1 C 0.3117(3) 0.8703(2) 0.8221(3) 0.0965(10) Uani 1 1 d . U . . .
H1A H 0.263287 0.852810 0.859993 0.145 Uiso 1 1 calc GR . . . .
H1B H 0.316118 0.921262 0.828521 0.145 Uiso 1 1 calc GR . . . .
H1C H 0.381128 0.849964 0.858193 0.145 Uiso 1 1 calc GR . . . .
C26 C 0.3222(3) 0.6023(3) -0.1128(3) 0.1180(15) Uani 1 1 d . U . . .
H26A H 0.307589 0.645940 -0.157965 0.142 Uiso 1 1 calc R . . . .
H26B H 0.340814 0.565832 -0.159335 0.142 Uiso 1 1 calc R . . . .
C27 C 0.2103(3) 0.4995(2) -0.0957(3) 0.1021(10) Uani 1 1 d . U . . .
H27A H 0.200802 0.485293 -0.174932 0.123 Uiso 1 1 calc R . . . .
H27B H 0.276564 0.478281 -0.047212 0.123 Uiso 1 1 calc R . . . .
C29 C 0.0189(3) 0.4695(2) -0.1595(3) 0.1031(10) Uani 1 1 d . U . . .
H29A H 0.029201 0.445305 -0.225409 0.124 Uiso 1 1 calc R . . . .
H29B H -0.031301 0.441188 -0.134950 0.124 Uiso 1 1 calc R . . . .
C28 C 0.1238(3) 0.4689(2) -0.0628(3) 0.1077(10) Uani 1 1 d . U . . .
H28A H 0.116266 0.495325 0.002460 0.129 Uiso 1 1 calc R . . . .
H28B H 0.141887 0.420043 -0.037747 0.129 Uiso 1 1 calc R . . . .

loop_
_atom_site_aniso_label
_atom_site_aniso_U_11
_atom_site_aniso_U_22
_atom_site_aniso_U_33
_atom_site_aniso_U_23
_atom_site_aniso_U_13
_atom_site_aniso_U_12
O3 0.0750(13) 0.0980(15) 0.0867(13) 0.0170(11) 0.0413(11) 0.0125(11)
O2 0.0578(11) 0.0974(15) 0.0929(14) -0.0239(11) 0.0202(10) 0.0063(10)
O5 0.0711(13) 0.0995(15) 0.0627(11) -0.0006(10) 0.0069(9) -0.0077(10)
N2 0.0560(12) 0.0508(11) 0.0581(11) -0.0036(8) 0.0138(9) -0.0023(8)
O4 0.0721(13) 0.1115(18) 0.0903(15) -0.0243(12) 0.0446(11) -0.0109(11)
N1 0.0552(13) 0.1065(19) 0.0653(13) 0.0227(12) 0.0088(10) -0.0029(12)
O1 0.0984(16) 0.126(2) 0.0804(14) 0.0074(13) 0.0289(12) 0.0439(15)
C12 0.0542(13) 0.0519(13) 0.0536(12) 0.0009(9) 0.0138(10) 0.0028(10)
C17 0.0566(14) 0.0506(12) 0.0488(11) 0.0020(9) 0.0127(10) 0.0033(10)
C9 0.0536(14) 0.0518(13) 0.0590(13) -0.0010(10) 0.0145(10) 0.0033(10)
C7 0.0557(14) 0.0619(14) 0.0620(14) -0.0013(11) 0.0143(11) 0.0003(11)
C20 0.0567(14) 0.0501(13) 0.0687(14) 0.0032(11) 0.0135(11) -0.0053(10)
C6 0.0556(14) 0.0529(13) 0.0642(14) -0.0006(10) 0.0173(11) 0.0002(10)
C10 0.0581(14) 0.0531(13) 0.0675(14) -0.0068(11) 0.0230(11) -0.0002(11)
C13 0.0588(15) 0.0617(14) 0.0593(13) -0.0058(11) 0.0198(11) -0.0011(11)
C19 0.0586(14) 0.0437(12) 0.0601(13) -0.0014(9) 0.0166(10) -0.0015(10)
C8 0.0501(14) 0.0627(15) 0.0765(16) 0.0002(12) 0.0160(12) 0.0006(11)
C21 0.0578(15) 0.0648(15) 0.0638(14) 0.0112(11) 0.0144(11) 0.0011(11)
C4 0.0708(17) 0.0710(17) 0.0621(14) 0.0063(12) 0.0229(13) 0.0071(13)
C16 0.0732(17) 0.0576(14) 0.0567(13) -0.0067(11) 0.0187(12) 0.0052(12)
C3 0.0611(15) 0.0583(14) 0.0753(16) 0.0067(12) 0.0294(13) 0.0015(11)
C14 0.0595(15) 0.0757(17) 0.0551(13) -0.0006(11) 0.0200(11) 0.0035(12)
C15 0.0707(17) 0.0713(17) 0.0582(14) -0.0054(12) 0.0236(12) 0.0123(13)
C24 0.0835(19) 0.0539(14) 0.0722(16) 0.0051(12) 0.0136(14) -0.0153(13)
C18 0.0663(15) 0.0492(13) 0.0616(14) 0.0020(10) 0.0135(11) -0.0027(11)
C5 0.0574(15) 0.0705(16) 0.0627(14) 0.0041(12) 0.0152(11) 0.0070(12)
C22 0.0555(14) 0.0731(16) 0.0586(14) -0.0050(11) 0.0133(11) -0.0015(12)
C2 0.0565(16) 0.093(2) 0.0713(16) -0.0067(15) 0.0280(13) 0.0064(14)
C23 0.0819(19) 0.0648(16) 0.0727(16) -0.0049(13) 0.0082(14) -0.0197(14)
C11 0.088(2) 0.0643(17) 0.118(2) -0.0265(16) 0.0532(19) -0.0136(15)
C25 0.0602(17) 0.131(3) 0.0680(17) 0.0228(17) 0.0145(13) -0.0133(17)
C32 0.0753(19) 0.100(2) 0.088(2) 0.0370(18) 0.0008(16) -0.0028(17)
C31 0.073(2) 0.097(2) 0.099(2) 0.0247(18) 0.0199(17) 0.0253(17)
C30 0.075(2) 0.133(3) 0.086(2) 0.026(2) -0.0040(17) -0.018(2)
C1 0.121(3) 0.102(2) 0.0741(19) -0.0092(17) 0.0413(19) 0.011(2)
C26 0.0611(18) 0.213(5) 0.0735(19) 0.035(2) 0.0130(15) -0.027(2)
C27 0.085(2) 0.099(2) 0.113(2) 0.0104(19) 0.0193(18) 0.0163(17)
C29 0.097(2) 0.104(2) 0.098(2) -0.0203(19) 0.0162(17) -0.0144(19)
C28 0.115(2) 0.096(2) 0.102(2) 0.0024(18) 0.0212(18) -0.0006(18)

loop_
_atom_type_symbol
_atom_type_description
_atom_type_scat_dispersion_real
_atom_type_scat_dispersion_imag
_atom_type_scat_source
C C 0.0033 0.0016 'International Tables Vol C Tables 4.2.6.8 and 6.1.1.4'
H H 0.0000 0.0000 'International Tables Vol C Tables 4.2.6.8 and 6.1.1.4'
N N 0.0061 0.0033 'International Tables Vol C Tables 4.2.6.8 and 6.1.1.4'
O O 0.0106 0.0060 'International Tables Vol C Tables 4.2.6.8 and 6.1.1.4'

loop_
_geom_angle_atom_site_label_1
_geom_angle_atom_site_label_2
_geom_angle_atom_site_label_3
_geom_angle
_geom_angle_site_symmetry_1
_geom_angle_site_symmetry_3
_geom_angle_publ_flag
C3 O3 H3 109.5 . . ?
C22 O5 C25 116.4(2) . . ?
C17 N2 C9 108.34(19) . . ?
C17 N2 C18 124.9(2) . . ?
C9 N2 C18 126.6(2) . . ?
C14 O4 H4 109.5 . . ?
C32 N1 H1 107.1 . . ?
C32 N1 C27 114.4(2) . . ?
C26 N1 H1 107.1 . . ?
C26 N1 C32 109.9(2) . . ?
C26 N1 C27 110.9(3) . . ?
C27 N1 H1 107.1 . . ?
C17 C12 C10 107.1(2) . . ?
C13 C12 C17 120.0(2) . . ?
C13 C12 C10 132.8(2) . . ?
N2 C17 C12 108.0(2) . . ?
N2 C17 C16 131.1(2) . . ?
C16 C17 C12 120.9(2) . . ?
N2 C9 C6 123.8(2) . . ?
C10 C9 N2 109.5(2) . . ?
C10 C9 C6 126.7(2) . . ?
C6 C7 H7 119.4 . . ?
C8 C7 H7 119.4 . . ?
C8 C7 C6 121.1(2) . . ?
C19 C20 H20 119.2 . . ?
C19 C20 C21 121.7(2) . . ?
C21 C20 H20 119.2 . . ?
C7 C6 C9 123.1(2) . . ?
C7 C6 C5 117.4(2) . . ?
C5 C6 C9 119.3(2) . . ?
C12 C10 C11 126.1(2) . . ?
C9 C10 C12 107.1(2) . . ?
C9 C10 C11 126.8(2) . . ?
C12 C13 H13 120.6 . . ?
C14 C13 C12 118.8(2) . . ?
C14 C13 H13 120.6 . . ?
C20 C19 C24 117.8(2) . . ?
C20 C19 C18 122.6(2) . . ?
C24 C19 C18 119.6(2) . . ?
C7 C8 H8 119.6 . . ?
C7 C8 C3 120.7(2) . . ?
C3 C8 H8 119.6 . . ?
C20 C21 H21 120.3 . . ?
C22 C21 C20 119.4(2) . . ?
C22 C21 H21 120.3 . . ?
C3 C4 H4A 119.8 . . ?
C5 C4 H4A 119.8 . . ?
C5 C4 C3 120.4(2) . . ?
C17 C16 H16 121.0 . . ?
C15 C16 C17 118.0(2) . . ?
C15 C16 H16 121.0 . . ?
O3 C3 C8 123.1(2) . . ?
O3 C3 C4 118.1(2) . . ?
C4 C3 C8 118.7(2) . . ?
O4 C14 C13 122.8(2) . . ?
O4 C14 C15 117.2(2) . . ?
C13 C14 C15 120.0(2) . . ?
C16 C15 C14 122.3(2) . . ?
C16 C15 H15 118.9 . . ?
C14 C15 H15 118.9 . . ?
C19 C24 H24 119.3 . . ?
C23 C24 C19 121.4(2) . . ?
C23 C24 H24 119.3 . . ?
N2 C18 C19 114.48(19) . . ?
N2 C18 H18A 108.6 . . ?
N2 C18 H18B 108.6 . . ?
C19 C18 H18A 108.6 . . ?
C19 C18 H18B 108.6 . . ?
H18A C18 H18B 107.6 . . ?
C6 C5 H5 119.3 . . ?
C4 C5 C6 121.4(2) . . ?
C4 C5 H5 119.3 . . ?
O5 C22 C23 115.7(2) . . ?
C21 C22 O5 124.1(2) . . ?
C21 C22 C23 120.2(2) . . ?
O2 C2 C1 117.8(3) . . ?
O1 C2 O2 124.0(3) . . ?
O1 C2 C1 118.2(3) . . ?
C24 C23 C22 119.7(2) . . ?
C24 C23 H23 120.2 . . ?
C22 C23 H23 120.2 . . ?
C10 C11 H11A 109.5 . . ?
C10 C11 H11B 109.5 . . ?
C10 C11 H11C 109.5 . . ?
H11A C11 H11B 109.5 . . ?
H11A C11 H11C 109.5 . . ?
H11B C11 H11C 109.5 . . ?
O5 C25 H25A 109.9 . . ?
O5 C25 H25B 109.9 . . ?
O5 C25 C26 108.8(3) . . ?
H25A C25 H25B 108.3 . . ?
C26 C25 H25A 109.9 . . ?
C26 C25 H25B 109.9 . . ?
N1 C32 H32A 108.8 . . ?
N1 C32 H32B 108.8 . . ?
H32A C32 H32B 107.7 . . ?
C31 C32 N1 113.7(2) . . ?
C31 C32 H32A 108.8 . . ?
C31 C32 H32B 108.8 . . ?
C32 C31 H31A 108.5 . . ?
C32 C31 H31B 108.5 . . ?
H31A C31 H31B 107.5 . . ?
C30 C31 C32 115.2(3) . . ?
C30 C31 H31A 108.5 . . ?
C30 C31 H31B 108.5 . . ?
C31 C30 H30A 107.9 . . ?
C31 C30 H30B 107.9 . . ?
H30A C30 H30B 107.2 . . ?
C29 C30 C31 117.6(3) . . ?
C29 C30 H30A 107.9 . . ?
C29 C30 H30B 107.9 . . ?
C2 C1 H1A 109.5 . . ?
C2 C1 H1B 109.5 . . ?
C2 C1 H1C 109.5 . . ?
H1A C1 H1B 109.5 . . ?
H1A C1 H1C 109.5 . . ?
H1B C1 H1C 109.5 . . ?
N1 C26 C25 113.3(3) . . ?
N1 C26 H26A 108.9 . . ?
N1 C26 H26B 108.9 . . ?
C25 C26 H26A 108.9 . . ?
C25 C26 H26B 108.9 . . ?
H26A C26 H26B 107.7 . . ?
N1 C27 H27A 107.9 . . ?
N1 C27 H27B 107.9 . . ?
H27A C27 H27B 107.2 . . ?
C28 C27 N1 117.5(3) . . ?
C28 C27 H27A 107.9 . . ?
C28 C27 H27B 107.9 . . ?
C30 C29 H29A 107.7 . . ?
C30 C29 H29B 107.7 . . ?
C30 C29 C28 118.3(3) . . ?
H29A C29 H29B 107.1 . . ?
C28 C29 H29A 107.7 . . ?
C28 C29 H29B 107.7 . . ?
C27 C28 C29 113.0(3) . . ?
C27 C28 H28A 109.0 . . ?
C27 C28 H28B 109.0 . . ?
C29 C28 H28A 109.0 . . ?
C29 C28 H28B 109.0 . . ?
H28A C28 H28B 107.8 . . ?

loop_
_geom_bond_atom_site_label_1
_geom_bond_atom_site_label_2
_geom_bond_distance
_geom_bond_site_symmetry_2
_geom_bond_publ_flag
O3 H3 0.8200 . ?
O3 C3 1.358(3) . ?
O2 C2 1.263(3) . ?
O5 C22 1.375(3) . ?
O5 C25 1.426(4) . ?
N2 C17 1.384(3) . ?
N2 C9 1.388(3) . ?
N2 C18 1.455(3) . ?
O4 H4 0.8200 . ?
O4 C14 1.370(3) . ?
N1 H1 0.9800 . ?
N1 C32 1.509(4) . ?
N1 C26 1.493(4) . ?
N1 C27 1.519(4) . ?
O1 C2 1.236(4) . ?
C12 C17 1.405(3) . ?
C12 C10 1.431(3) . ?
C12 C13 1.403(3) . ?
C17 C16 1.394(3) . ?
C9 C6 1.476(3) . ?
C9 C10 1.371(3) . ?
C7 H7 0.9300 . ?
C7 C6 1.392(3) . ?
C7 C8 1.372(4) . ?
C20 H20 0.9300 . ?
C20 C19 1.376(3) . ?
C20 C21 1.392(3) . ?
C6 C5 1.395(3) . ?
C10 C11 1.494(3) . ?
C13 H13 0.9300 . ?
C13 C14 1.378(3) . ?
C19 C24 1.392(3) . ?
C19 C18 1.511(3) . ?
C8 H8 0.9300 . ?
C8 C3 1.386(4) . ?
C21 H21 0.9300 . ?
C21 C22 1.373(4) . ?
C4 H4A 0.9300 . ?
C4 C3 1.384(4) . ?
C4 C5 1.373(4) . ?
C16 H16 0.9300 . ?
C16 C15 1.366(4) . ?
C14 C15 1.402(4) . ?
C15 H15 0.9300 . ?
C24 H24 0.9300 . ?
C24 C23 1.378(4) . ?
C18 H18A 0.9700 . ?
C18 H18B 0.9700 . ?
C5 H5 0.9300 . ?
C22 C23 1.383(4) . ?
C2 C1 1.496(4) . ?
C23 H23 0.9300 . ?
C11 H11A 0.9600 . ?
C11 H11B 0.9600 . ?
C11 H11C 0.9600 . ?
C25 H25A 0.9700 . ?
C25 H25B 0.9700 . ?
C25 C26 1.506(4) . ?
C32 H32A 0.9700 . ?
C32 H32B 0.9700 . ?
C32 C31 1.507(5) . ?
C31 H31A 0.9700 . ?
C31 H31B 0.9700 . ?
C31 C30 1.507(5) . ?
C30 H30A 0.9700 . ?
C30 H30B 0.9700 . ?
C30 C29 1.467(5) . ?
C1 H1A 0.9600 . ?
C1 H1B 0.9600 . ?
C1 H1C 0.9600 . ?
C26 H26A 0.9700 . ?
C26 H26B 0.9700 . ?
C27 H27A 0.9700 . ?
C27 H27B 0.9700 . ?
C27 C28 1.449(5) . ?
C29 H29A 0.9700 . ?
C29 H29B 0.9700 . ?
C29 C28 1.504(5) . ?
C28 H28A 0.9700 . ?
C28 H28B 0.9700 . ?
